data_7102099
loop_
_publ_author_name
'Vasudevan, Kalyan'
'Cowley, Alan H'

_publ_section_title
;
 Synthesis and structures of 1,2-bis(imino)acenaphthene (BIAN)
 lanthanide complexes that involve the transfer of zero, one, or two
 electrons.
;
_journal_issue 33
_journal_name_full 'Chemical communications (Cambridge, England)'
_journal_page_first 3464
_journal_page_last 3466
_journal_paper_doi 10.1039/b708758f
_journal_year 2007
_chemical_formula_moiety 'C64 H74 N2 Sm'
_chemical_formula_sum 'C64 H74 N2 Sm'
_chemical_formula_weight 1021.60
_space_group_IT_number 2
_symmetry_cell_setting triclinic
_symmetry_space_group_name_Hall '-P 1'
_symmetry_space_group_name_H-M 'P -1'
_atom_sites_solution_hydrogens geom
_atom_sites_solution_primary direct
_atom_sites_solution_secondary difmap
_cell_angle_alpha 70.589(5)
_cell_angle_beta 82.726(5)
_cell_angle_gamma 69.084(5)
_cell_formula_units_Z 2
_cell_length_a 12.319(5)
_cell_length_b 14.294(5)
_cell_length_c 16.910(5)
_cell_measurement_temperature 153(2)
_cell_volume 2623.2(16)
_computing_cell_refinement 'Collect software, Nonius B.V. 1998'
_computing_data_collection 'Collect software, Nonius B.V. 1998'
_computing_data_reduction
;
DENZO and Scalepack (Otwinoski and Minor, 1997)
;
_computing_molecular_graphics 'XP SHELXTL/PC, Siemens Analytical'
_computing_structure_refinement 'XL SHELXTL/PC, Siemens Analytical'
_computing_structure_solution
;
SIR97 - Altomare A., Burla M.C., Camalli M., Cascarano G.L., Giacovazzo C.,
Guagliardi A., Moliterni A.G.G., Polidori G.,Spagna R.
;
_diffrn_ambient_temperature 153(2)
_diffrn_measured_fraction_theta_full 0.993
_diffrn_measured_fraction_theta_max 0.993
_diffrn_measurement_device_type 'Nonius Kappa CCD'
_diffrn_measurement_method \w-scan
_diffrn_radiation_monochromator graphite
_diffrn_radiation_source 'fine-focus sealed tube'
_diffrn_radiation_type MoK\a
_diffrn_radiation_wavelength 0.71073
_diffrn_reflns_av_R_equivalents 0.0373
_diffrn_reflns_av_sigmaI/netI 0.1072
_diffrn_reflns_limit_h_max 16
_diffrn_reflns_limit_h_min -15
_diffrn_reflns_limit_k_max 18
_diffrn_reflns_limit_k_min -18
_diffrn_reflns_limit_l_max 21
_diffrn_reflns_limit_l_min -21
_diffrn_reflns_number 17880
_diffrn_reflns_theta_full 27.51
_diffrn_reflns_theta_max 27.51
_diffrn_reflns_theta_min 2.03
_exptl_absorpt_coefficient_mu 1.161
_exptl_absorpt_correction_type none
_exptl_absorpt_process_details 'DENZO and Scalepack (Otwinoski and Minor, 1997)'
_exptl_crystal_colour Green
_exptl_crystal_density_diffrn 1.293
_exptl_crystal_density_method 'not measured'
_exptl_crystal_description Block
_exptl_crystal_F_000 1068
_exptl_crystal_size_max .2
_exptl_crystal_size_mid .2
_exptl_crystal_size_min .17
_refine_diff_density_max 1.853
_refine_diff_density_min -0.960
_refine_diff_density_rms 0.116
_refine_ls_extinction_method none
_refine_ls_goodness_of_fit_ref 0.961
_refine_ls_hydrogen_treatment constr
_refine_ls_matrix_type full
_refine_ls_number_parameters 494
_refine_ls_number_reflns 11973
_refine_ls_number_restraints 0
_refine_ls_restrained_S_all 0.961
_refine_ls_R_factor_all 0.0857
_refine_ls_R_factor_gt 0.0491
_refine_ls_shift/su_max 0.003
_refine_ls_shift/su_mean 0.000
_refine_ls_structure_factor_coef Fsqd
_refine_ls_weighting_details 'calc w=1/[\s^2^(Fo^2^)+(0.0623P)^2^+0.0000P] where P=(Fo^2^+2Fc^2^)/3'
_refine_ls_weighting_scheme calc
_refine_ls_wR_factor_gt 0.1107
_refine_ls_wR_factor_ref 0.1216
_reflns_number_gt 8017
_reflns_number_total 11973
_reflns_threshold_expression >2sigma(I)
_cod_data_source_file b708758f.txt
_cod_data_source_block sm
_cod_original_sg_symbol_Hall -p1
_cod_original_sg_symbol_H-M p-1
_cod_database_code 7102099

loop_
_symmetry_equiv_pos_as_xyz
'x, y, z'
'-x, -y, -z'

loop_
_atom_site_label
_atom_site_type_symbol
_atom_site_fract_x
_atom_site_fract_y
_atom_site_fract_z
_atom_site_U_iso_or_equiv
_atom_site_adp_type
_atom_site_occupancy
_atom_site_symmetry_multiplicity
_atom_site_calc_flag
_atom_site_refinement_flags
Sm01 Sm 0.178884(17) 0.200520(17) 0.257333(13) 0.02973(9) Uani 1 1 d .
N1 N -0.0341(3) 0.2191(3) 0.2713(2) 0.0310(8) Uani 1 1 d .
N2 N 0.1298(3) 0.1378(3) 0.1494(2) 0.0309(8) Uani 1 1 d .
C3 C -0.2763(4) 0.3782(3) 0.1667(3) 0.0380(11) Uani 1 1 d .
H3 H -0.2920 0.3801 0.2216 0.046 Uiso 1 1 calc R
C29 C -0.0573(4) 0.3361(4) 0.3859(3) 0.0443(12) Uani 1 1 d .
H29A H -0.0832 0.3757 0.4249 0.067 Uiso 1 1 calc R
H29B H -0.0532 0.3828 0.3306 0.067 Uiso 1 1 calc R
H29C H 0.0182 0.2846 0.4018 0.067 Uiso 1 1 calc R
C22 C -0.1286(3) 0.2261(3) 0.3296(2) 0.0314(10) Uani 1 1 d .
C27 C -0.2075(3) 0.1719(3) 0.3353(2) 0.0339(10) Uani 1 1 d .
C18 C 0.2833(3) 0.0727(4) 0.0523(3) 0.0358(10) Uani 1 1 d .
C13 C 0.1781(3) 0.0723(3) 0.0967(2) 0.0304(9) Uani 1 1 d .
C2 C -0.1695(3) 0.3151(3) 0.1448(3) 0.0312(10) Uani 1 1 d .
C25 C -0.3144(3) 0.2395(4) 0.4482(3) 0.0363(10) Uani 1 1 d .
C24 C -0.2333(4) 0.2872(4) 0.4440(3) 0.0384(11) Uani 1 1 d .
H24 H -0.2405 0.3247 0.4811 0.046 Uiso 1 1 calc R
C23 C -0.1408(3) 0.2818(3) 0.3867(2) 0.0319(10) Uani 1 1 d .
C11 C -0.0378(3) 0.2481(3) 0.0480(2) 0.0294(9) Uani 1 1 d .
C45 C 0.3015(4) 0.0919(4) 0.4017(3) 0.0389(11) Uani 1 1 d .
C14 C 0.1249(3) 0.0029(3) 0.0897(3) 0.0337(10) Uani 1 1 d .
C21 C 0.3466(4) 0.1398(4) 0.0623(3) 0.0473(12) Uani 1 1 d .
H21A H 0.4128 0.1350 0.0253 0.071 Uiso 1 1 calc R
H21B H 0.3719 0.1159 0.1192 0.071 Uiso 1 1 calc R
H21C H 0.2956 0.2117 0.0487 0.071 Uiso 1 1 calc R
C39 C -0.0191(4) 0.4837(4) 0.1727(3) 0.0451(12) Uani 1 1 d .
H39A H -0.0278 0.5323 0.1168 0.068 Uiso 1 1 calc R
H39B H -0.0467 0.5222 0.2124 0.068 Uiso 1 1 calc R
H39C H -0.0632 0.4383 0.1787 0.068 Uiso 1 1 calc R
C7 C -0.1509(3) 0.3140(3) 0.0607(2) 0.0310(10) Uani 1 1 d .
C26 C -0.2977(3) 0.1814(4) 0.3939(3) 0.0365(11) Uani 1 1 d .
H26 H -0.3498 0.1467 0.3967 0.044 Uiso 1 1 calc R
C34 C 0.1078(3) 0.4182(3) 0.1885(3) 0.0345(10) Uani 1 1 d .
C20 C 0.3171(4) -0.1156(5) -0.0710(4) 0.0710(18) Uani 1 1 d .
H20A H 0.3319 -0.0713 -0.1249 0.107 Uiso 1 1 calc R
H20B H 0.2608 -0.1453 -0.0766 0.107 Uiso 1 1 calc R
H20C H 0.3880 -0.1713 -0.0494 0.107 Uiso 1 1 calc R
C17 C 0.3260(4) 0.0130(4) -0.0011(3) 0.0439(12) Uani 1 1 d .
H17 H 0.3941 0.0160 -0.0310 0.053 Uiso 1 1 calc R
C40 C 0.1535(4) 0.4001(4) 0.0400(3) 0.0396(11) Uani 1 1 d .
H40A H 0.1004 0.3645 0.0402 0.059 Uiso 1 1 calc R
H40B H 0.2224 0.3744 0.0091 0.059 Uiso 1 1 calc R
H40C H 0.1174 0.4744 0.0141 0.059 Uiso 1 1 calc R
C16 C 0.2715(4) -0.0520(4) -0.0124(3) 0.0444(12) Uani 1 1 d .
C4 C -0.3601(4) 0.4392(4) 0.1036(3) 0.0433(12) Uani 1 1 d .
H4 H -0.4314 0.4824 0.1175 0.052 Uiso 1 1 calc R
C44 C 0.2025(4) 0.0589(4) 0.4139(3) 0.0374(11) Uani 1 1 d .
C41 C 0.3736(3) 0.0523(3) 0.3405(3) 0.0357(10) Uani 1 1 d .
C48 C 0.1336(4) -0.0570(4) 0.3578(3) 0.0509(13) Uani 1 1 d .
H48A H 0.1398 -0.1132 0.4095 0.076 Uiso 1 1 calc R
H48B H 0.1544 -0.0856 0.3118 0.076 Uiso 1 1 calc R
H48C H 0.0551 -0.0090 0.3511 0.076 Uiso 1 1 calc R
C49 C 0.1103(4) 0.0720(4) 0.4802(3) 0.0505(13) Uani 1 1 d .
H49A H 0.0357 0.0909 0.4566 0.076 Uiso 1 1 calc R
H49B H 0.1111 0.1264 0.5012 0.076 Uiso 1 1 calc R
H49C H 0.1251 0.0069 0.5252 0.076 Uiso 1 1 calc R
C8 C -0.1983(4) 0.3680(4) -0.0837(3) 0.0428(12) Uani 1 1 d .
H8 H -0.2491 0.4074 -0.1284 0.051 Uiso 1 1 calc R
C32 C 0.2898(3) 0.3487(3) 0.2436(3) 0.0323(10) Uani 1 1 d .
C9 C -0.0882(4) 0.3032(4) -0.0972(3) 0.0417(11) Uani 1 1 d .
H9 H -0.0672 0.2985 -0.1509 0.050 Uiso 1 1 calc R
C10 C -0.0068(4) 0.2439(4) -0.0317(3) 0.0365(11) Uani 1 1 d .
H10 H 0.0673 0.2024 -0.0428 0.044 Uiso 1 1 calc R
C1 C -0.0595(3) 0.2450(3) 0.1896(2) 0.0295(9) Uani 1 1 d .
C6 C -0.2341(4) 0.3748(3) -0.0022(3) 0.0368(11) Uani 1 1 d .
C12 C 0.0215(3) 0.2042(3) 0.1296(2) 0.0280(9) Uani 1 1 d .
C36 C 0.4142(3) 0.3019(4) 0.1193(3) 0.0407(11) Uani 1 1 d .
H36A H 0.4611 0.3415 0.1228 0.061 Uiso 1 1 calc R
H36B H 0.4005 0.3141 0.0615 0.061 Uiso 1 1 calc R
H36C H 0.4539 0.2282 0.1455 0.061 Uiso 1 1 calc R
C37 C 0.3923(4) 0.3395(4) 0.2898(3) 0.0467(12) Uani 1 1 d .
H37A H 0.4233 0.3941 0.2587 0.070 Uiso 1 1 calc R
H37B H 0.4511 0.2720 0.2957 0.070 Uiso 1 1 calc R
H37C H 0.3675 0.3466 0.3443 0.070 Uiso 1 1 calc R
C33 C 0.1725(4) 0.4001(3) 0.2594(3) 0.0354(10) Uani 1 1 d .
C28 C -0.1954(4) 0.1017(4) 0.2819(3) 0.0438(12) Uani 1 1 d .
H28A H -0.2269 0.0471 0.3118 0.066 Uiso 1 1 calc R
H28B H -0.1147 0.0707 0.2696 0.066 Uiso 1 1 calc R
H28C H -0.2368 0.1431 0.2305 0.066 Uiso 1 1 calc R
C15 C 0.1708(4) -0.0566(4) 0.0366(3) 0.0414(11) Uani 1 1 d .
H15 H 0.1342 -0.1017 0.0328 0.050 Uiso 1 1 calc R
C19 C 0.0174(4) -0.0096(4) 0.1406(3) 0.0421(11) Uani 1 1 d .
H19A H -0.0488 0.0517 0.1185 0.063 Uiso 1 1 calc R
H19B H 0.0283 -0.0175 0.1980 0.063 Uiso 1 1 calc R
H19C H 0.0048 -0.0708 0.1376 0.063 Uiso 1 1 calc R
C5 C -0.3406(4) 0.4372(4) 0.0220(3) 0.0412(12) Uani 1 1 d .
H5 H -0.3989 0.4779 -0.0174 0.049 Uiso 1 1 calc R
C46 C 0.4959(4) 0.0526(4) 0.3170(3) 0.0541(14) Uani 1 1 d .
H46A H 0.5091 0.1049 0.3346 0.081 Uiso 1 1 calc R
H46B H 0.5061 0.0684 0.2574 0.081 Uiso 1 1 calc R
H46C H 0.5502 -0.0155 0.3442 0.081 Uiso 1 1 calc R
C35 C 0.1855(4) 0.3794(3) 0.1296(3) 0.0320(10) Uani 1 1 d .
C31 C 0.2989(3) 0.3364(3) 0.1639(3) 0.0336(10) Uani 1 1 d .
C38 C 0.1333(4) 0.4483(4) 0.3300(3) 0.0505(13) Uani 1 1 d .
H38A H 0.1449 0.3932 0.3828 0.076 Uiso 1 1 calc R
H38B H 0.0524 0.4901 0.3237 0.076 Uiso 1 1 calc R
H38C H 0.1779 0.4920 0.3284 0.076 Uiso 1 1 calc R
C30 C -0.4139(4) 0.2457(4) 0.5105(3) 0.0489(13) Uani 1 1 d .
H30A H -0.4860 0.2857 0.4813 0.073 Uiso 1 1 calc R
H30B H -0.4050 0.2795 0.5486 0.073 Uiso 1 1 calc R
H30C H -0.4140 0.1760 0.5414 0.073 Uiso 1 1 calc R
C50 C 0.3292(5) 0.1433(4) 0.4578(3) 0.0558(14) Uani 1 1 d .
H50A H 0.4033 0.1524 0.4420 0.084 Uiso 1 1 calc R
H50B H 0.3317 0.0994 0.5150 0.084 Uiso 1 1 calc R
H50C H 0.2703 0.2107 0.4520 0.084 Uiso 1 1 calc R
C43 C 0.2141(4) 0.0002(3) 0.3593(3) 0.0392(11) Uani 1 1 d .
C47 C 0.3752(4) -0.0730(4) 0.2591(3) 0.0558(13) Uani 1 1 d .
H47A H 0.4346 -0.0498 0.2247 0.084 Uiso 1 1 calc R
H47B H 0.3169 -0.0686 0.2241 0.084 Uiso 1 1 calc R
H47C H 0.4089 -0.1446 0.2936 0.084 Uiso 1 1 calc R
C42 C 0.3207(4) -0.0042(4) 0.3138(3) 0.0393(11) Uani 1 1 d .

loop_
_atom_site_aniso_label
_atom_site_aniso_U_11
_atom_site_aniso_U_22
_atom_site_aniso_U_33
_atom_site_aniso_U_23
_atom_site_aniso_U_13
_atom_site_aniso_U_12
Sm01 0.02850(13) 0.03089(14) 0.03216(14) -0.00719(9) -0.00628(9) -0.01311(10)
N1 0.0292(17) 0.033(2) 0.034(2) -0.0106(16) -0.0047(15) -0.0124(16)
N2 0.0299(18) 0.031(2) 0.0345(19) -0.0108(16) -0.0046(15) -0.0122(16)
C3 0.035(2) 0.034(3) 0.046(3) -0.009(2) -0.005(2) -0.014(2)
C29 0.042(3) 0.054(3) 0.046(3) -0.023(2) 0.003(2) -0.022(2)
C22 0.030(2) 0.033(3) 0.029(2) -0.0061(19) -0.0035(18) -0.010(2)
C27 0.031(2) 0.037(3) 0.033(2) -0.007(2) -0.0077(18) -0.011(2)
C18 0.033(2) 0.036(3) 0.043(3) -0.015(2) -0.004(2) -0.014(2)
C13 0.028(2) 0.033(2) 0.033(2) -0.0130(19) -0.0046(17) -0.0097(19)
C2 0.031(2) 0.032(2) 0.037(2) -0.0100(19) -0.0019(18) -0.018(2)
C25 0.032(2) 0.038(3) 0.031(2) -0.004(2) -0.0067(18) -0.007(2)
C24 0.039(2) 0.044(3) 0.031(2) -0.014(2) -0.004(2) -0.010(2)
C23 0.033(2) 0.031(2) 0.031(2) -0.0076(19) -0.0083(18) -0.009(2)
C11 0.029(2) 0.032(2) 0.033(2) -0.0096(19) -0.0021(18) -0.018(2)
C45 0.037(2) 0.038(3) 0.035(2) 0.002(2) -0.017(2) -0.013(2)
C14 0.031(2) 0.036(3) 0.037(2) -0.013(2) -0.0058(19) -0.011(2)
C21 0.039(2) 0.057(3) 0.062(3) -0.030(3) 0.005(2) -0.026(3)
C39 0.036(2) 0.034(3) 0.064(3) -0.010(2) -0.009(2) -0.012(2)
C7 0.032(2) 0.029(2) 0.037(2) -0.0046(19) -0.0079(18) -0.018(2)
C26 0.030(2) 0.041(3) 0.037(2) -0.003(2) -0.0093(19) -0.015(2)
C34 0.033(2) 0.024(2) 0.049(3) -0.008(2) -0.008(2) -0.013(2)
C20 0.046(3) 0.104(5) 0.096(5) -0.074(4) 0.016(3) -0.028(3)
C17 0.030(2) 0.057(3) 0.053(3) -0.025(3) 0.003(2) -0.018(2)
C40 0.041(2) 0.042(3) 0.038(3) -0.001(2) -0.009(2) -0.025(2)
C16 0.035(2) 0.056(3) 0.056(3) -0.035(3) -0.001(2) -0.015(2)
C4 0.029(2) 0.038(3) 0.061(3) -0.009(2) -0.010(2) -0.012(2)
C44 0.036(2) 0.036(3) 0.030(2) 0.003(2) -0.0080(19) -0.011(2)
C41 0.030(2) 0.035(3) 0.039(2) -0.005(2) -0.0090(19) -0.009(2)
C48 0.055(3) 0.038(3) 0.059(3) 0.003(2) -0.019(2) -0.025(3)
C49 0.042(3) 0.058(4) 0.039(3) -0.004(2) -0.002(2) -0.012(3)
C8 0.047(3) 0.042(3) 0.040(3) 0.004(2) -0.022(2) -0.025(2)
C32 0.034(2) 0.028(2) 0.040(2) -0.0096(19) -0.0086(19) -0.015(2)
C9 0.053(3) 0.045(3) 0.035(3) -0.008(2) -0.005(2) -0.028(3)
C10 0.035(2) 0.041(3) 0.041(3) -0.011(2) -0.001(2) -0.023(2)
C1 0.026(2) 0.033(2) 0.033(2) -0.0085(19) -0.0042(17) -0.0143(19)
C6 0.037(2) 0.033(3) 0.044(3) 0.000(2) -0.014(2) -0.021(2)
C12 0.029(2) 0.029(2) 0.030(2) -0.0082(18) -0.0075(17) -0.0124(19)
C36 0.036(2) 0.044(3) 0.048(3) -0.014(2) 0.003(2) -0.023(2)
C37 0.054(3) 0.047(3) 0.051(3) -0.014(2) -0.012(2) -0.028(3)
C33 0.037(2) 0.030(3) 0.047(3) -0.015(2) -0.001(2) -0.017(2)
C28 0.045(3) 0.053(3) 0.048(3) -0.019(2) 0.001(2) -0.031(2)
C15 0.034(2) 0.044(3) 0.053(3) -0.021(2) -0.006(2) -0.014(2)
C19 0.042(3) 0.045(3) 0.049(3) -0.017(2) 0.000(2) -0.025(2)
C5 0.032(2) 0.036(3) 0.051(3) 0.001(2) -0.017(2) -0.015(2)
C46 0.036(3) 0.055(3) 0.061(3) -0.003(3) -0.011(2) -0.014(2)
C35 0.038(2) 0.025(2) 0.035(2) -0.0015(19) -0.0084(19) -0.017(2)
C31 0.028(2) 0.032(3) 0.047(3) -0.013(2) -0.0050(19) -0.015(2)
C38 0.052(3) 0.057(3) 0.065(3) -0.035(3) 0.005(2) -0.031(3)
C30 0.037(2) 0.062(4) 0.042(3) -0.015(2) 0.001(2) -0.012(2)
C50 0.069(3) 0.059(4) 0.043(3) -0.010(3) -0.020(3) -0.025(3)
C43 0.038(2) 0.027(3) 0.046(3) 0.005(2) -0.019(2) -0.013(2)
C47 0.064(3) 0.037(3) 0.056(3) -0.012(3) -0.012(3) -0.003(3)
C42 0.043(3) 0.030(3) 0.037(3) -0.005(2) -0.009(2) -0.005(2)

loop_
_atom_type_symbol
_atom_type_description
_atom_type_scat_dispersion_real
_atom_type_scat_dispersion_imag
_atom_type_scat_source
C C 0.0033 0.0016 'International Tables Vol C Tables 4.2.6.8 and 6.1.1.4'
H H 0.0000 0.0000 'International Tables Vol C Tables 4.2.6.8 and 6.1.1.4'
N N 0.0061 0.0033 'International Tables Vol C Tables 4.2.6.8 and 6.1.1.4'
Sm Sm -0.1638 3.4418 'International Tables Vol C Tables 4.2.6.8 and 6.1.1.4'

loop_
_geom_angle_atom_site_label_1
_geom_angle_atom_site_label_2
_geom_angle_atom_site_label_3
_geom_angle
N2 Sm01 N1 71.01(11)
N2 Sm01 C43 84.68(13)
N1 Sm01 C43 84.99(11)
N2 Sm01 C45 130.84(13)
N1 Sm01 C45 114.71(12)
C43 Sm01 C45 49.72(13)
N2 Sm01 C44 113.19(13)
N1 Sm01 C44 86.24(11)
C43 Sm01 C44 29.95(14)
C45 Sm01 C44 30.40(12)
N2 Sm01 C42 82.33(12)
N1 Sm01 C42 112.47(12)
C43 Sm01 C42 30.38(13)
C45 Sm01 C42 49.44(14)
C44 Sm01 C42 49.73(14)
N2 Sm01 C41 108.99(13)
N1 Sm01 C41 133.42(11)
C43 Sm01 C41 49.72(12)
C45 Sm01 C41 29.91(14)
C44 Sm01 C41 49.77(12)
C42 Sm01 C41 29.82(13)
N2 Sm01 C35 87.83(12)
N1 Sm01 C35 104.08(11)
C43 Sm01 C35 165.68(14)
C45 Sm01 C35 131.55(12)
C44 Sm01 C35 158.80(13)
C42 Sm01 C35 136.27(13)
C41 Sm01 C35 122.49(12)
N2 Sm01 C34 104.85(12)
N1 Sm01 C34 87.12(11)
C43 Sm01 C34 164.92(14)
C45 Sm01 C34 123.78(13)
C44 Sm01 C34 136.63(14)
C42 Sm01 C34 160.40(13)
C41 Sm01 C34 133.66(12)
C35 Sm01 C34 29.31(13)
N2 Sm01 C31 102.95(11)
N1 Sm01 C31 132.92(11)
C43 Sm01 C31 141.94(12)
C45 Sm01 C31 104.15(12)
C44 Sm01 C31 134.40(12)
C42 Sm01 C31 112.77(13)
C41 Sm01 C31 93.30(12)
C35 Sm01 C31 29.56(11)
C34 Sm01 C31 48.18(12)
N2 Sm01 C33 133.55(12)
N1 Sm01 C33 102.02(11)
C43 Sm01 C33 141.53(14)
C45 Sm01 C33 94.48(13)
C44 Sm01 C33 111.99(14)
C42 Sm01 C33 137.67(13)
C41 Sm01 C33 107.85(13)
C35 Sm01 C33 48.22(13)
C34 Sm01 C33 29.33(12)
C31 Sm01 C33 47.62(12)
N2 Sm01 C32 131.54(11)
N1 Sm01 C32 130.53(12)
C43 Sm01 C32 132.59(12)
C45 Sm01 C32 83.98(12)
C44 Sm01 C32 111.26(12)
C42 Sm01 C32 113.82(13)
C41 Sm01 C32 85.79(13)
C35 Sm01 C32 48.11(11)
C34 Sm01 C32 47.90(12)
C31 Sm01 C32 28.75(12)
C33 Sm01 C32 28.66(12)
C1 N1 C22 117.4(3)
C1 N1 Sm01 99.6(2)
C22 N1 Sm01 142.0(2)
C12 N2 C13 114.3(3)
C12 N2 Sm01 101.1(3)
C13 N2 Sm01 143.6(2)
C2 C3 C4 118.1(4)
C2 C3 H3 120.9
C4 C3 H3 120.9
C23 C29 H29A 109.5
C23 C29 H29B 109.5
H29A C29 H29B 109.5
C23 C29 H29C 109.5
H29A C29 H29C 109.5
H29B C29 H29C 109.5
C23 C22 C27 118.6(4)
C23 C22 N1 120.1(3)
C27 C22 N1 121.2(4)
C26 C27 C22 118.5(4)
C26 C27 C28 118.8(4)
C22 C27 C28 122.7(4)
C17 C18 C13 120.0(4)
C17 C18 C21 120.2(4)
C13 C18 C21 119.8(4)
C14 C13 C18 118.0(4)
C14 C13 N2 121.3(3)
C18 C13 N2 120.7(3)
C3 C2 C7 118.6(4)
C3 C2 C1 135.0(4)
C7 C2 C1 106.4(4)
C24 C25 C26 116.4(4)
C24 C25 C30 122.7(4)
C26 C25 C30 120.9(4)
C25 C24 C23 123.1(4)
C25 C24 H24 118.4
C23 C24 H24 118.4
C24 C23 C22 119.4(4)
C24 C23 C29 119.8(4)
C22 C23 C29 120.8(4)
C10 C11 C7 117.6(4)
C10 C11 C12 135.8(4)
C7 C11 C12 106.5(4)
C41 C45 C44 108.2(4)
C41 C45 C50 127.8(4)
C44 C45 C50 123.2(4)
C41 C45 Sm01 75.5(2)
C44 C45 Sm01 74.8(2)
C50 C45 Sm01 123.9(3)
C15 C14 C13 120.2(4)
C15 C14 C19 118.2(4)
C13 C14 C19 121.6(4)
C18 C21 H21A 109.5
C18 C21 H21B 109.5
H21A C21 H21B 109.5
C18 C21 H21C 109.5
H21A C21 H21C 109.5
H21B C21 H21C 109.5
C34 C39 H39A 109.5
C34 C39 H39B 109.5
H39A C39 H39B 109.5
C34 C39 H39C 109.5
H39A C39 H39C 109.5
H39B C39 H39C 109.5
C6 C7 C11 124.9(4)
C6 C7 C2 123.3(4)
C11 C7 C2 111.8(3)
C25 C26 C27 123.8(4)
C25 C26 H26 118.1
C27 C26 H26 118.1
C35 C34 C33 108.3(4)
C35 C34 C39 124.9(4)
C33 C34 C39 126.1(4)
C35 C34 Sm01 74.9(2)
C33 C34 Sm01 77.7(2)
C39 C34 Sm01 121.4(3)
C16 C20 H20A 109.5
C16 C20 H20B 109.5
H20A C20 H20B 109.5
C16 C20 H20C 109.5
H20A C20 H20C 109.5
H20B C20 H20C 109.5
C18 C17 C16 122.8(4)
C18 C17 H17 118.6
C16 C17 H17 118.6
C35 C40 H40A 109.5
C35 C40 H40B 109.5
H40A C40 H40B 109.5
C35 C40 H40C 109.5
H40A C40 H40C 109.5
H40B C40 H40C 109.5
C17 C16 C15 116.3(4)
C17 C16 C20 122.6(4)
C15 C16 C20 121.0(4)
C5 C4 C3 122.5(4)
C5 C4 H4 118.7
C3 C4 H4 118.7
C43 C44 C45 107.6(4)
C43 C44 C49 125.4(4)
C45 C44 C49 126.5(4)
C43 C44 Sm01 74.8(2)
C45 C44 Sm01 74.7(2)
C49 C44 Sm01 122.2(3)
C42 C41 C45 108.2(4)
C42 C41 C46 124.1(4)
C45 C41 C46 126.9(4)
C42 C41 Sm01 74.9(2)
C45 C41 Sm01 74.5(2)
C46 C41 Sm01 124.6(3)
C43 C48 H48A 109.5
C43 C48 H48B 109.5
H48A C48 H48B 109.5
C43 C48 H48C 109.5
H48A C48 H48C 109.5
H48B C48 H48C 109.5
C44 C49 H49A 109.5
C44 C49 H49B 109.5
H49A C49 H49B 109.5
C44 C49 H49C 109.5
H49A C49 H49C 109.5
H49B C49 H49C 109.5
C9 C8 C6 120.3(4)
C9 C8 H8 119.8
C6 C8 H8 119.8
C31 C32 C33 108.5(3)
C31 C32 C37 123.3(4)
C33 C32 C37 125.6(4)
C31 C32 Sm01 74.3(2)
C33 C32 Sm01 75.6(2)
C37 C32 Sm01 130.9(3)
C8 C9 C10 122.0(4)
C8 C9 H9 119.0
C10 C9 H9 119.0
C11 C10 C9 119.6(4)
C11 C10 H10 120.2
C9 C10 H10 120.2
N1 C1 C12 123.5(3)
N1 C1 C2 129.0(4)
C12 C1 C2 107.4(3)
N1 C1 Sm01 54.56(18)
C12 C1 Sm01 76.1(2)
C2 C1 Sm01 153.5(3)
C5 C6 C7 116.6(4)
C5 C6 C8 127.7(4)
C7 C6 C8 115.6(4)
N2 C12 C1 123.1(3)
N2 C12 C11 129.0(4)
C1 C12 C11 107.9(3)
N2 C12 Sm01 53.42(19)
C1 C12 Sm01 76.6(2)
C11 C12 Sm01 153.6(2)
C31 C36 H36A 109.5
C31 C36 H36B 109.5
H36A C36 H36B 109.5
C31 C36 H36C 109.5
H36A C36 H36C 109.5
H36B C36 H36C 109.5
C32 C37 H37A 109.5
C32 C37 H37B 109.5
H37A C37 H37B 109.5
C32 C37 H37C 109.5
H37A C37 H37C 109.5
H37B C37 H37C 109.5
C32 C33 C34 107.5(4)
C32 C33 C38 122.9(4)
C34 C33 C38 128.0(4)
C32 C33 Sm01 75.8(2)
C34 C33 Sm01 73.0(2)
C38 C33 Sm01 128.2(3)
C27 C28 H28A 109.5
C27 C28 H28B 109.5
H28A C28 H28B 109.5
C27 C28 H28C 109.5
H28A C28 H28C 109.5
H28B C28 H28C 109.5
C14 C15 C16 122.5(4)
C14 C15 H15 118.8
C16 C15 H15 118.8
C14 C19 H19A 109.5
C14 C19 H19B 109.5
H19A C19 H19B 109.5
C14 C19 H19C 109.5
H19A C19 H19C 109.5
H19B C19 H19C 109.5
C4 C5 C6 120.8(4)
C4 C5 H5 119.6
C6 C5 H5 119.6
C41 C46 H46A 109.5
C41 C46 H46B 109.5
H46A C46 H46B 109.5
C41 C46 H46C 109.5
H46A C46 H46C 109.5
H46B C46 H46C 109.5
C34 C35 C31 107.6(4)
C34 C35 C40 124.2(4)
C31 C35 C40 127.3(4)
C34 C35 Sm01 75.8(2)
C31 C35 Sm01 76.8(2)
C40 C35 Sm01 122.2(3)
C32 C31 C35 108.1(4)
C32 C31 C36 123.2(3)
C35 C31 C36 127.8(4)
C32 C31 Sm01 77.0(2)
C35 C31 Sm01 73.6(2)
C36 C31 Sm01 124.4(3)
C33 C38 H38A 109.5
C33 C38 H38B 109.5
H38A C38 H38B 109.5
C33 C38 H38C 109.5
H38A C38 H38C 109.5
H38B C38 H38C 109.5
C25 C30 H30A 109.5
C25 C30 H30B 109.5
H30A C30 H30B 109.5
C25 C30 H30C 109.5
H30A C30 H30C 109.5
H30B C30 H30C 109.5
C45 C50 H50A 109.5
C45 C50 H50B 109.5
H50A C50 H50B 109.5
C45 C50 H50C 109.5
H50A C50 H50C 109.5
H50B C50 H50C 109.5
C44 C43 C42 108.0(4)
C44 C43 C48 124.6(4)
C42 C43 C48 127.0(5)
C44 C43 Sm01 75.2(2)
C42 C43 Sm01 75.3(2)
C48 C43 Sm01 120.9(3)
C42 C47 H47A 109.5
C42 C47 H47B 109.5
H47A C47 H47B 109.5
C42 C47 H47C 109.5
H47A C47 H47C 109.5
H47B C47 H47C 109.5
C41 C42 C43 107.9(4)
C41 C42 C47 126.1(4)
C43 C42 C47 125.1(4)
C41 C42 Sm01 75.2(3)
C43 C42 Sm01 74.3(2)
C47 C42 Sm01 124.5(3)

loop_
_geom_bond_atom_site_label_1
_geom_bond_atom_site_label_2
_geom_bond_distance
Sm01 N2 2.501(3)
Sm01 N1 2.530(3)
Sm01 C43 2.716(4)
Sm01 C45 2.720(4)
Sm01 C44 2.721(4)
Sm01 C42 2.728(4)
Sm01 C41 2.732(4)
Sm01 C35 2.765(4)
Sm01 C34 2.777(4)
Sm01 C31 2.806(4)
Sm01 C33 2.838(4)
Sm01 C32 2.840(4)
N1 C1 1.352(5)
N1 C22 1.425(5)
N2 C12 1.338(5)
N2 C13 1.430(5)
C3 C2 1.390(6)
C3 C4 1.409(6)
C3 H3 0.9300
C29 C23 1.490(5)
C29 H29A 0.9600
C29 H29B 0.9600
C29 H29C 0.9600
C22 C23 1.404(6)
C22 C27 1.421(5)
C27 C26 1.392(6)
C27 C28 1.519(6)
C18 C17 1.376(6)
C18 C13 1.415(5)
C18 C21 1.493(6)
C13 C14 1.411(5)
C2 C7 1.416(6)
C2 C1 1.484(6)
C25 C24 1.380(6)
C25 C26 1.382(6)
C25 C30 1.510(6)
C24 C23 1.396(6)
C24 H24 0.9300
C11 C10 1.370(6)
C11 C7 1.412(6)
C11 C12 1.478(5)
C45 C41 1.407(6)
C45 C44 1.427(6)
C45 C50 1.509(7)
C14 C15 1.373(6)
C14 C19 1.518(5)
C21 H21A 0.9600
C21 H21B 0.9600
C21 H21C 0.9600
C39 C34 1.512(6)
C39 H39A 0.9600
C39 H39B 0.9600
C39 H39C 0.9600
C7 C6 1.400(6)
C26 H26 0.9300
C34 C35 1.402(6)
C34 C33 1.423(6)
C20 C16 1.490(7)
C20 H20A 0.9600
C20 H20B 0.9600
C20 H20C 0.9600
C17 C16 1.395(6)
C17 H17 0.9300
C40 C35 1.519(6)
C40 H40A 0.9600
C40 H40B 0.9600
C40 H40C 0.9600
C16 C15 1.410(6)
C4 C5 1.378(7)
C4 H4 0.9300
C44 C43 1.405(7)
C44 C49 1.499(6)
C41 C42 1.405(6)
C41 C46 1.509(6)
C48 C43 1.501(6)
C48 H48A 0.9600
C48 H48B 0.9600
C48 H48C 0.9600
C49 H49A 0.9600
C49 H49B 0.9600
C49 H49C 0.9600
C8 C9 1.384(7)
C8 C6 1.417(6)
C8 H8 0.9300
C32 C31 1.402(6)
C32 C33 1.405(6)
C32 C37 1.511(5)
C9 C10 1.414(6)
C9 H9 0.9300
C10 H10 0.9300
C1 C12 1.444(6)
C6 C5 1.398(6)
C36 C31 1.518(6)
C36 H36A 0.9600
C36 H36B 0.9600
C36 H36C 0.9600
C37 H37A 0.9600
C37 H37B 0.9600
C37 H37C 0.9600
C33 C38 1.516(6)
C28 H28A 0.9600
C28 H28B 0.9600
C28 H28C 0.9600
C15 H15 0.9300
C19 H19A 0.9600
C19 H19B 0.9600
C19 H19C 0.9600
C5 H5 0.9300
C46 H46A 0.9600
C46 H46B 0.9600
C46 H46C 0.9600
C35 C31 1.422(5)
C38 H38A 0.9600
C38 H38B 0.9600
C38 H38C 0.9600
C30 H30A 0.9600
C30 H30B 0.9600
C30 H30C 0.9600
C50 H50A 0.9600
C50 H50B 0.9600
C50 H50C 0.9600
C43 C42 1.427(6)
C47 C42 1.500(7)
C47 H47A 0.9600
C47 H47B 0.9600
C47 H47C 0.9600

loop_
_geom_torsion_atom_site_label_1
_geom_torsion_atom_site_label_2
_geom_torsion_atom_site_label_3
_geom_torsion_atom_site_label_4
_geom_torsion
N2 Sm01 N1 C1 -35.2(2)
C43 Sm01 N1 C1 -121.3(3)
C45 Sm01 N1 C1 -162.3(2)
C44 Sm01 N1 C1 -151.3(3)
C42 Sm01 N1 C1 -108.0(3)
C41 Sm01 N1 C1 -133.7(3)
C35 Sm01 N1 C1 47.5(3)
C34 Sm01 N1 C1 71.6(3)
C31 Sm01 N1 C1 55.0(3)
C33 Sm01 N1 C1 97.0(3)
C32 Sm01 N1 C1 93.8(3)
N2 Sm01 N1 C22 157.3(4)
C43 Sm01 N1 C22 71.2(4)
C45 Sm01 N1 C22 30.2(5)
C44 Sm01 N1 C22 41.2(4)
C42 Sm01 N1 C22 84.4(4)
C41 Sm01 N1 C22 58.7(5)
C35 Sm01 N1 C22 -120.1(4)
C34 Sm01 N1 C22 -96.0(4)
C31 Sm01 N1 C22 -112.5(4)
C33 Sm01 N1 C22 -70.5(4)
C32 Sm01 N1 C22 -73.8(5)
N1 Sm01 N2 C12 35.3(2)
C43 Sm01 N2 C12 121.9(2)
C45 Sm01 N2 C12 142.0(2)
C44 Sm01 N2 C12 112.5(2)
C42 Sm01 N2 C12 152.3(2)
C41 Sm01 N2 C12 165.9(2)
C35 Sm01 N2 C12 -70.4(2)
C34 Sm01 N2 C12 -46.3(2)
C31 Sm01 N2 C12 -96.0(2)
C33 Sm01 N2 C12 -53.3(3)
C32 Sm01 N2 C12 -92.5(3)
N1 Sm01 N2 C13 -157.4(4)
C43 Sm01 N2 C13 -70.9(4)
C45 Sm01 N2 C13 -50.7(5)
C44 Sm01 N2 C13 -80.3(4)
C42 Sm01 N2 C13 -40.4(4)
C41 Sm01 N2 C13 -26.8(4)
C35 Sm01 N2 C13 96.9(4)
C34 Sm01 N2 C13 121.0(4)
C31 Sm01 N2 C13 71.3(4)
C33 Sm01 N2 C13 113.9(4)
C32 Sm01 N2 C13 74.8(4)
C1 N1 C22 C23 -129.0(4)
Sm01 N1 C22 C23 37.2(6)
C1 N1 C22 C27 55.2(5)
Sm01 N1 C22 C27 -138.6(4)
C23 C22 C27 C26 3.8(6)
N1 C22 C27 C26 179.7(4)
C23 C22 C27 C28 -174.5(4)
N1 C22 C27 C28 1.4(6)
C17 C18 C13 C14 5.1(6)
C21 C18 C13 C14 -176.1(4)
C17 C18 C13 N2 -177.0(4)
C21 C18 C13 N2 1.7(6)
C12 N2 C13 C14 -59.4(5)
Sm01 N2 C13 C14 134.3(4)
C12 N2 C13 C18 122.8(4)
Sm01 N2 C13 C18 -43.5(6)
C4 C3 C2 C7 -1.0(6)
C4 C3 C2 C1 176.8(4)
C26 C25 C24 C23 2.3(6)
C30 C25 C24 C23 179.9(4)
C25 C24 C23 C22 0.4(6)
C25 C24 C23 C29 179.6(4)
C27 C22 C23 C24 -3.5(6)
N1 C22 C23 C24 -179.4(4)
C27 C22 C23 C29 177.3(4)
N1 C22 C23 C29 1.4(6)
N2 Sm01 C45 C41 50.2(3)
N1 Sm01 C45 C41 135.8(2)
C43 Sm01 C45 C41 76.9(3)
C44 Sm01 C45 C41 113.8(4)
C42 Sm01 C45 C41 36.6(2)
C35 Sm01 C45 C41 -84.2(3)
C34 Sm01 C45 C41 -120.2(3)
C31 Sm01 C45 C41 -71.4(3)
C33 Sm01 C45 C41 -118.7(3)
C32 Sm01 C45 C41 -92.0(3)
N2 Sm01 C45 C44 -63.6(3)
N1 Sm01 C45 C44 22.1(3)
C43 Sm01 C45 C44 -36.9(3)
C42 Sm01 C45 C44 -77.1(3)
C41 Sm01 C45 C44 -113.8(4)
C35 Sm01 C45 C44 162.0(3)
C34 Sm01 C45 C44 126.0(3)
C31 Sm01 C45 C44 174.8(3)
C33 Sm01 C45 C44 127.5(3)
C32 Sm01 C45 C44 154.2(3)
N2 Sm01 C45 C50 176.3(3)
N1 Sm01 C45 C50 -98.1(4)
C43 Sm01 C45 C50 -157.0(4)
C44 Sm01 C45 C50 -120.2(5)
C42 Sm01 C45 C50 162.7(4)
C41 Sm01 C45 C50 126.1(5)
C35 Sm01 C45 C50 41.9(4)
C34 Sm01 C45 C50 5.9(4)
C31 Sm01 C45 C50 54.7(4)
C33 Sm01 C45 C50 7.3(4)
C32 Sm01 C45 C50 34.0(4)
C18 C13 C14 C15 -4.3(6)
N2 C13 C14 C15 177.8(4)
C18 C13 C14 C19 174.8(4)
N2 C13 C14 C19 -3.0(6)
C10 C11 C7 C6 0.5(6)
C12 C11 C7 C6 177.0(3)
C10 C11 C7 C2 -177.0(3)
C12 C11 C7 C2 -0.5(4)
C3 C2 C7 C6 1.2(6)
C1 C2 C7 C6 -177.2(3)
C3 C2 C7 C11 178.8(4)
C1 C2 C7 C11 0.4(4)
C24 C25 C26 C27 -2.0(6)
C30 C25 C26 C27 -179.6(4)
C22 C27 C26 C25 -1.1(6)
C28 C27 C26 C25 177.3(4)
N2 Sm01 C34 C35 -56.5(2)
N1 Sm01 C34 C35 -126.0(2)
C43 Sm01 C34 C35 175.6(4)
C45 Sm01 C34 C35 116.0(2)
C44 Sm01 C34 C35 152.6(2)
C42 Sm01 C34 C35 53.0(5)
C41 Sm01 C34 C35 79.5(3)
C31 Sm01 C34 C35 37.8(2)
C33 Sm01 C34 C35 113.0(3)
C32 Sm01 C34 C35 76.8(2)
N2 Sm01 C34 C33 -169.5(2)
N1 Sm01 C34 C33 121.0(2)
C43 Sm01 C34 C33 62.5(5)
C45 Sm01 C34 C33 3.0(3)
C44 Sm01 C34 C33 39.6(3)
C42 Sm01 C34 C33 -60.1(5)
C41 Sm01 C34 C33 -33.6(3)
C35 Sm01 C34 C33 -113.0(3)
C31 Sm01 C34 C33 -75.3(3)
C32 Sm01 C34 C33 -36.3(2)
N2 Sm01 C34 C39 65.5(4)
N1 Sm01 C34 C39 -4.0(4)
C43 Sm01 C34 C39 -62.4(6)
C45 Sm01 C34 C39 -122.0(3)
C44 Sm01 C34 C39 -85.4(4)
C42 Sm01 C34 C39 175.0(4)
C41 Sm01 C34 C39 -158.6(3)
C35 Sm01 C34 C39 122.0(5)
C31 Sm01 C34 C39 159.8(4)
C33 Sm01 C34 C39 -125.0(5)
C32 Sm01 C34 C39 -161.2(4)
C13 C18 C17 C16 -1.9(7)
C21 C18 C17 C16 179.3(5)
C18 C17 C16 C15 -2.2(7)
C18 C17 C16 C20 179.3(5)
C2 C3 C4 C5 1.0(6)
C41 C45 C44 C43 -0.6(5)
C50 C45 C44 C43 -170.9(4)
Sm01 C45 C44 C43 68.2(3)
C41 C45 C44 C49 172.2(4)
C50 C45 C44 C49 1.9(7)
Sm01 C45 C44 C49 -119.0(4)
C41 C45 C44 Sm01 -68.8(3)
C50 C45 C44 Sm01 120.9(4)
N2 Sm01 C44 C43 19.0(3)
N1 Sm01 C44 C43 86.5(2)
C45 Sm01 C44 C43 -113.5(4)
C42 Sm01 C44 C43 -37.4(2)
C41 Sm01 C44 C43 -76.8(3)
C35 Sm01 C44 C43 -153.2(3)
C34 Sm01 C44 C43 168.3(2)
C31 Sm01 C44 C43 -120.5(3)
C33 Sm01 C44 C43 -172.1(2)
C32 Sm01 C44 C43 -141.2(2)
N2 Sm01 C44 C45 132.5(3)
N1 Sm01 C44 C45 -160.0(3)
C43 Sm01 C44 C45 113.5(4)
C42 Sm01 C44 C45 76.1(3)
C41 Sm01 C44 C45 36.7(3)
C35 Sm01 C44 C45 -39.7(5)
C34 Sm01 C44 C45 -78.2(3)
C31 Sm01 C44 C45 -7.0(4)
C33 Sm01 C44 C45 -58.6(3)
C32 Sm01 C44 C45 -27.7(3)
N2 Sm01 C44 C49 -103.6(4)
N1 Sm01 C44 C49 -36.1(4)
C43 Sm01 C44 C49 -122.6(5)
C45 Sm01 C44 C49 123.9(5)
C42 Sm01 C44 C49 -160.0(4)
C41 Sm01 C44 C49 160.6(4)
C35 Sm01 C44 C49 84.2(5)
C34 Sm01 C44 C49 45.7(4)
C31 Sm01 C44 C49 116.8(4)
C33 Sm01 C44 C49 65.3(4)
C32 Sm01 C44 C49 96.2(4)
C44 C45 C41 C42 0.4(5)
C50 C45 C41 C42 170.1(4)
Sm01 C45 C41 C42 -68.0(3)
C44 C45 C41 C46 -169.7(4)
C50 C45 C41 C46 0.0(7)
Sm01 C45 C41 C46 121.9(4)
C44 C45 C41 Sm01 68.4(3)
C50 C45 C41 Sm01 -122.0(5)
N2 Sm01 C41 C42 -27.8(3)
N1 Sm01 C41 C42 53.6(3)
C43 Sm01 C41 C42 37.3(3)
C45 Sm01 C41 C42 114.2(4)
C44 Sm01 C41 C42 76.9(3)
C35 Sm01 C41 C42 -127.7(2)
C34 Sm01 C41 C42 -162.5(2)
C31 Sm01 C41 C42 -132.7(3)
C33 Sm01 C41 C42 -179.1(2)
C32 Sm01 C41 C42 -160.5(3)
N2 Sm01 C41 C45 -142.1(2)
N1 Sm01 C41 C45 -60.6(3)
C43 Sm01 C41 C45 -76.9(3)
C44 Sm01 C41 C45 -37.3(2)
C42 Sm01 C41 C45 -114.2(4)
C35 Sm01 C41 C45 118.0(2)
C34 Sm01 C41 C45 83.3(3)
C31 Sm01 C41 C45 113.0(3)
C33 Sm01 C41 C45 66.7(3)
C32 Sm01 C41 C45 85.2(3)
N2 Sm01 C41 C46 93.5(4)
N1 Sm01 C41 C46 175.0(4)
C43 Sm01 C41 C46 158.6(5)
C45 Sm01 C41 C46 -124.4(5)
C44 Sm01 C41 C46 -161.8(5)
C42 Sm01 C41 C46 121.3(5)
C35 Sm01 C41 C46 -6.4(5)
C34 Sm01 C41 C46 -41.2(5)
C31 Sm01 C41 C46 -11.4(4)
C33 Sm01 C41 C46 -57.7(4)
C32 Sm01 C41 C46 -39.2(4)
N2 Sm01 C32 C31 -7.0(3)
N1 Sm01 C32 C31 -107.7(3)
C43 Sm01 C32 C31 123.2(3)
C45 Sm01 C32 C31 134.7(3)
C44 Sm01 C32 C31 148.4(2)
C42 Sm01 C32 C31 94.3(3)
C41 Sm01 C32 C31 104.7(3)
C35 Sm01 C32 C31 -37.4(2)
C34 Sm01 C32 C31 -77.2(3)
C33 Sm01 C32 C31 -114.4(4)
N2 Sm01 C32 C33 107.4(3)
N1 Sm01 C32 C33 6.7(3)
C43 Sm01 C32 C33 -122.4(3)
C45 Sm01 C32 C33 -110.9(3)
C44 Sm01 C32 C33 -97.2(3)
C42 Sm01 C32 C33 -151.3(2)
C41 Sm01 C32 C33 -140.9(3)
C35 Sm01 C32 C33 77.0(3)
C34 Sm01 C32 C33 37.2(2)
C31 Sm01 C32 C33 114.4(4)
N2 Sm01 C32 C37 -127.8(4)
N1 Sm01 C32 C37 131.5(4)
C43 Sm01 C32 C37 2.5(5)
C45 Sm01 C32 C37 14.0(4)
C44 Sm01 C32 C37 27.6(4)
C42 Sm01 C32 C37 -26.5(4)
C41 Sm01 C32 C37 -16.0(4)
C35 Sm01 C32 C37 -158.1(5)
C34 Sm01 C32 C37 162.1(5)
C31 Sm01 C32 C37 -120.7(5)
C33 Sm01 C32 C37 124.9(5)
C6 C8 C9 C10 -1.7(6)
C7 C11 C10 C9 -1.1(6)
C12 C11 C10 C9 -176.2(4)
C8 C9 C10 C11 1.7(6)
C22 N1 C1 C12 -154.1(4)
Sm01 N1 C1 C12 34.5(4)
C22 N1 C1 C2 24.6(6)
Sm01 N1 C1 C2 -146.8(4)
C22 N1 C1 Sm01 171.4(4)
C3 C2 C1 N1 3.1(7)
C7 C2 C1 N1 -178.9(4)
C3 C2 C1 C12 -178.1(4)
C7 C2 C1 C12 -0.1(4)
C3 C2 C1 Sm01 -84.2(7)
C7 C2 C1 Sm01 93.8(6)
N2 Sm01 C1 N1 135.5(3)
C43 Sm01 C1 N1 59.4(3)
C45 Sm01 C1 N1 24.9(3)
C44 Sm01 C1 N1 30.4(3)
C42 Sm01 C1 N1 84.1(3)
C41 Sm01 C1 N1 73.8(3)
C35 Sm01 C1 N1 -134.2(3)
C34 Sm01 C1 N1 -105.5(3)
C31 Sm01 C1 N1 -138.3(2)
C33 Sm01 C1 N1 -89.0(3)
C32 Sm01 C1 N1 -107.4(3)
N2 Sm01 C1 C12 -15.4(2)
N1 Sm01 C1 C12 -150.9(4)
C43 Sm01 C1 C12 -91.5(2)
C45 Sm01 C1 C12 -126.0(3)
C44 Sm01 C1 C12 -120.5(2)
C42 Sm01 C1 C12 -66.8(2)
C41 Sm01 C1 C12 -77.1(3)
C35 Sm01 C1 C12 74.9(2)
C34 Sm01 C1 C12 103.7(2)
C31 Sm01 C1 C12 70.8(3)
C33 Sm01 C1 C12 120.1(2)
C32 Sm01 C1 C12 101.7(2)
N2 Sm01 C1 C2 -116.8(6)
N1 Sm01 C1 C2 107.8(7)
C43 Sm01 C1 C2 167.2(6)
C45 Sm01 C1 C2 132.6(6)
C44 Sm01 C1 C2 138.2(6)
C42 Sm01 C1 C2 -168.1(6)
C41 Sm01 C1 C2 -178.4(6)
C35 Sm01 C1 C2 -26.5(6)
C34 Sm01 C1 C2 2.3(6)
C31 Sm01 C1 C2 -30.6(7)
C33 Sm01 C1 C2 18.8(6)
C32 Sm01 C1 C2 0.3(7)
C11 C7 C6 C5 -178.5(4)
C2 C7 C6 C5 -1.2(6)
C11 C7 C6 C8 -0.5(6)
C2 C7 C6 C8 176.7(4)
C9 C8 C6 C5 178.8(4)
C9 C8 C6 C7 1.1(6)
C13 N2 C12 C1 154.3(4)
Sm01 N2 C12 C1 -33.9(4)
C13 N2 C12 C11 -25.2(5)
Sm01 N2 C12 C11 146.5(3)
C13 N2 C12 Sm01 -171.7(4)
N1 C1 C12 N2 -0.9(6)
C2 C1 C12 N2 -179.9(3)
Sm01 C1 C12 N2 27.4(3)
N1 C1 C12 C11 178.7(3)
C2 C1 C12 C11 -0.2(4)
Sm01 C1 C12 C11 -152.9(3)
N1 C1 C12 Sm01 -28.4(3)
C2 C1 C12 Sm01 152.7(3)
C10 C11 C12 N2 -4.5(7)
C7 C11 C12 N2 -179.9(4)
C10 C11 C12 C1 175.9(4)
C7 C11 C12 C1 0.5(4)
C10 C11 C12 Sm01 80.2(9)
C7 C11 C12 Sm01 -95.3(6)
N1 Sm01 C12 N2 -135.5(3)
C43 Sm01 C12 N2 -58.7(2)
C45 Sm01 C12 N2 -61.1(3)
C44 Sm01 C12 N2 -80.1(3)
C42 Sm01 C12 N2 -28.4(2)
C41 Sm01 C12 N2 -18.5(3)
C35 Sm01 C12 N2 107.0(2)
C34 Sm01 C12 N2 135.6(2)
C31 Sm01 C12 N2 90.3(2)
C33 Sm01 C12 N2 139.8(2)
C32 Sm01 C12 N2 108.9(2)
N2 Sm01 C12 C1 151.3(4)
N1 Sm01 C12 C1 15.8(2)
C43 Sm01 C12 C1 92.6(2)
C45 Sm01 C12 C1 90.2(3)
C44 Sm01 C12 C1 71.1(3)
C42 Sm01 C12 C1 122.9(2)
C41 Sm01 C12 C1 132.8(2)
C35 Sm01 C12 C1 -101.8(2)
C34 Sm01 C12 C1 -73.1(2)
C31 Sm01 C12 C1 -118.4(2)
C33 Sm01 C12 C1 -69.0(2)
C32 Sm01 C12 C1 -99.9(2)
N2 Sm01 C12 C11 -105.5(7)
N1 Sm01 C12 C11 119.0(7)
C43 Sm01 C12 C11 -164.2(6)
C45 Sm01 C12 C11 -166.6(6)
C44 Sm01 C12 C11 174.3(6)
C42 Sm01 C12 C11 -133.9(6)
C41 Sm01 C12 C11 -124.0(6)
C35 Sm01 C12 C11 1.4(6)
C34 Sm01 C12 C11 30.1(6)
C31 Sm01 C12 C11 -15.2(7)
C33 Sm01 C12 C11 34.2(7)
C32 Sm01 C12 C11 3.3(7)
C31 C32 C33 C34 1.0(5)
C37 C32 C33 C34 163.0(4)
Sm01 C32 C33 C34 -66.6(3)
C31 C32 C33 C38 -165.9(4)
C37 C32 C33 C38 -3.8(7)
Sm01 C32 C33 C38 126.5(4)
C31 C32 C33 Sm01 67.6(3)
C37 C32 C33 Sm01 -130.4(4)
C35 C34 C33 C32 -0.8(5)
C39 C34 C33 C32 -171.4(4)
Sm01 C34 C33 C32 68.5(3)
C35 C34 C33 C38 165.2(4)
C39 C34 C33 C38 -5.5(7)
Sm01 C34 C33 C38 -125.5(4)
C35 C34 C33 Sm01 -69.3(3)
C39 C34 C33 Sm01 120.0(4)
N2 Sm01 C33 C32 -99.7(3)
N1 Sm01 C33 C32 -174.8(2)
C43 Sm01 C33 C32 88.0(3)
C45 Sm01 C33 C32 68.7(3)
C44 Sm01 C33 C32 94.4(3)
C42 Sm01 C33 C32 40.7(3)
C41 Sm01 C33 C32 41.4(3)
C35 Sm01 C33 C32 -76.6(3)
C34 Sm01 C33 C32 -113.7(4)
C31 Sm01 C33 C32 -36.4(2)
N2 Sm01 C33 C34 14.0(3)
N1 Sm01 C33 C34 -61.1(3)
C43 Sm01 C33 C34 -158.2(2)
C45 Sm01 C33 C34 -177.5(2)
C44 Sm01 C33 C34 -151.9(2)
C42 Sm01 C33 C34 154.4(2)
C41 Sm01 C33 C34 155.1(2)
C35 Sm01 C33 C34 37.2(2)
C31 Sm01 C33 C34 77.4(3)
C32 Sm01 C33 C34 113.7(4)
N2 Sm01 C33 C38 139.4(3)
N1 Sm01 C33 C38 64.2(4)
C43 Sm01 C33 C38 -32.9(5)
C45 Sm01 C33 C38 -52.2(4)
C44 Sm01 C33 C38 -26.5(4)
C42 Sm01 C33 C38 -80.2(4)
C41 Sm01 C33 C38 -79.5(4)
C35 Sm01 C33 C38 162.5(4)
C34 Sm01 C33 C38 125.3(5)
C31 Sm01 C33 C38 -157.3(4)
C32 Sm01 C33 C38 -120.9(5)
C13 C14 C15 C16 0.2(7)
C19 C14 C15 C16 -179.0(4)
C17 C16 C15 C14 3.0(7)
C20 C16 C15 C14 -178.4(5)
C3 C4 C5 C6 -1.1(6)
C7 C6 C5 C4 1.1(6)
C8 C6 C5 C4 -176.5(4)
C33 C34 C35 C31 0.3(5)
C39 C34 C35 C31 171.1(4)
Sm01 C34 C35 C31 -70.9(3)
C33 C34 C35 C40 -169.2(3)
C39 C34 C35 C40 1.6(6)
Sm01 C34 C35 C40 119.5(4)
C33 C34 C35 Sm01 71.2(3)
C39 C34 C35 Sm01 -118.0(4)
N2 Sm01 C35 C34 126.3(2)
N1 Sm01 C35 C34 56.5(2)
C43 Sm01 C35 C34 -175.3(4)
C45 Sm01 C35 C34 -86.5(3)
C44 Sm01 C35 C34 -60.9(4)
C42 Sm01 C35 C34 -157.2(2)
C41 Sm01 C35 C34 -122.5(2)
C31 Sm01 C35 C34 -112.3(4)
C33 Sm01 C35 C34 -37.2(2)
C32 Sm01 C35 C34 -76.0(3)
N2 Sm01 C35 C31 -121.4(3)
N1 Sm01 C35 C31 168.8(2)
C43 Sm01 C35 C31 -63.0(5)
C45 Sm01 C35 C31 25.8(3)
C44 Sm01 C35 C31 51.4(5)
C42 Sm01 C35 C31 -44.9(3)
C41 Sm01 C35 C31 -10.2(3)
C34 Sm01 C35 C31 112.3(4)
C33 Sm01 C35 C31 75.1(3)
C32 Sm01 C35 C31 36.3(2)
N2 Sm01 C35 C40 4.5(3)
N1 Sm01 C35 C40 -65.3(3)
C43 Sm01 C35 C40 63.0(6)
C45 Sm01 C35 C40 151.8(3)
C44 Sm01 C35 C40 177.4(3)
C42 Sm01 C35 C40 81.1(4)
C41 Sm01 C35 C40 115.8(3)
C34 Sm01 C35 C40 -121.7(4)
C31 Sm01 C35 C40 126.0(5)
C33 Sm01 C35 C40 -158.9(4)
C32 Sm01 C35 C40 162.3(4)
C33 C32 C31 C35 -0.8(5)
C37 C32 C31 C35 -163.3(4)
Sm01 C32 C31 C35 67.7(3)
C33 C32 C31 C36 168.8(4)
C37 C32 C31 C36 6.3(7)
Sm01 C32 C31 C36 -122.8(4)
C33 C32 C31 Sm01 -68.4(3)
C37 C32 C31 Sm01 129.0(4)
C34 C35 C31 C32 0.3(4)
C40 C35 C31 C32 169.4(4)
Sm01 C35 C31 C32 -70.0(3)
C34 C35 C31 C36 -168.7(4)
C40 C35 C31 C36 0.4(7)
Sm01 C35 C31 C36 121.1(4)
C34 C35 C31 Sm01 70.2(3)
C40 C35 C31 Sm01 -120.6(4)
N2 Sm01 C31 C32 174.6(2)
N1 Sm01 C31 C32 98.6(3)
C43 Sm01 C31 C32 -87.4(3)
C45 Sm01 C31 C32 -46.8(3)
C44 Sm01 C31 C32 -43.1(3)
C42 Sm01 C31 C32 -98.4(3)
C41 Sm01 C31 C32 -75.0(3)
C35 Sm01 C31 C32 113.6(4)
C34 Sm01 C31 C32 76.1(3)
C33 Sm01 C31 C32 36.2(2)
N2 Sm01 C31 C35 61.0(3)
N1 Sm01 C31 C35 -14.9(3)
C43 Sm01 C31 C35 159.1(3)
C45 Sm01 C31 C35 -160.4(3)
C44 Sm01 C31 C35 -156.7(3)
C42 Sm01 C31 C35 148.1(3)
C41 Sm01 C31 C35 171.4(3)
C34 Sm01 C31 C35 -37.4(2)
C33 Sm01 C31 C35 -77.3(3)
C32 Sm01 C31 C35 -113.6(4)
N2 Sm01 C31 C36 -63.9(3)
N1 Sm01 C31 C36 -139.9(3)
C43 Sm01 C31 C36 34.1(4)
C45 Sm01 C31 C36 74.7(3)
C44 Sm01 C31 C36 78.4(4)
C42 Sm01 C31 C36 23.1(4)
C41 Sm01 C31 C36 46.4(3)
C35 Sm01 C31 C36 -124.9(5)
C34 Sm01 C31 C36 -162.4(4)
C33 Sm01 C31 C36 157.7(4)
C32 Sm01 C31 C36 121.5(4)
C45 C44 C43 C42 0.6(5)
C49 C44 C43 C42 -172.3(4)
Sm01 C44 C43 C42 68.8(3)
C45 C44 C43 C48 174.2(4)
C49 C44 C43 C48 1.3(7)
Sm01 C44 C43 C48 -117.6(4)
C45 C44 C43 Sm01 -68.2(3)
C49 C44 C43 Sm01 118.9(4)
N2 Sm01 C43 C44 -162.5(2)
N1 Sm01 C43 C44 -91.2(2)
C45 Sm01 C43 C44 37.5(2)
C42 Sm01 C43 C44 113.6(4)
C41 Sm01 C43 C44 77.0(3)
C35 Sm01 C43 C44 138.7(4)
C34 Sm01 C43 C44 -32.4(5)
C31 Sm01 C43 C44 93.2(3)
C33 Sm01 C43 C44 11.9(3)
C32 Sm01 C43 C44 52.5(3)
N2 Sm01 C43 C42 83.9(3)
N1 Sm01 C43 C42 155.2(3)
C45 Sm01 C43 C42 -76.1(3)
C44 Sm01 C43 C42 -113.6(4)
C41 Sm01 C43 C42 -36.6(2)
C35 Sm01 C43 C42 25.1(6)
C34 Sm01 C43 C42 -146.0(4)
C31 Sm01 C43 C42 -20.4(4)
C33 Sm01 C43 C42 -101.7(3)
C32 Sm01 C43 C42 -61.1(3)
N2 Sm01 C43 C48 -40.7(4)
N1 Sm01 C43 C48 30.6(4)
C45 Sm01 C43 C48 159.3(5)
C44 Sm01 C43 C48 121.8(5)
C42 Sm01 C43 C48 -124.6(5)
C41 Sm01 C43 C48 -161.2(5)
C35 Sm01 C43 C48 -99.5(5)
C34 Sm01 C43 C48 89.4(6)
C31 Sm01 C43 C48 -145.0(3)
C33 Sm01 C43 C48 133.7(4)
C32 Sm01 C43 C48 174.3(3)
C45 C41 C42 C43 0.0(5)
C46 C41 C42 C43 170.4(4)
Sm01 C41 C42 C43 -67.7(3)
C45 C41 C42 C47 -170.1(4)
C46 C41 C42 C47 0.3(7)
Sm01 C41 C42 C47 122.2(4)
C45 C41 C42 Sm01 67.7(3)
C46 C41 C42 Sm01 -121.8(4)
C44 C43 C42 C41 -0.4(5)
C48 C43 C42 C41 -173.8(4)
Sm01 C43 C42 C41 68.3(3)
C44 C43 C42 C47 169.9(4)
C48 C43 C42 C47 -3.6(7)
Sm01 C43 C42 C47 -121.4(4)
C44 C43 C42 Sm01 -68.7(3)
C48 C43 C42 Sm01 117.8(4)
N2 Sm01 C42 C41 153.5(3)
N1 Sm01 C42 C41 -140.7(2)
C43 Sm01 C42 C41 -113.9(4)
C45 Sm01 C42 C41 -36.8(2)
C44 Sm01 C42 C41 -77.0(3)
C35 Sm01 C42 C41 74.9(3)
C34 Sm01 C42 C41 40.4(5)
C31 Sm01 C42 C41 52.7(3)
C33 Sm01 C42 C41 1.3(3)
C32 Sm01 C42 C41 21.3(3)
N2 Sm01 C42 C43 -92.6(3)
N1 Sm01 C42 C43 -26.8(3)
C45 Sm01 C42 C43 77.1(3)
C44 Sm01 C42 C43 36.8(2)
C41 Sm01 C42 C43 113.9(4)
C35 Sm01 C42 C43 -171.3(2)
C34 Sm01 C42 C43 154.3(4)
C31 Sm01 C42 C43 166.6(2)
C33 Sm01 C42 C43 115.2(3)
C32 Sm01 C42 C43 135.2(3)
N2 Sm01 C42 C47 29.6(4)
N1 Sm01 C42 C47 95.3(4)
C43 Sm01 C42 C47 122.1(5)
C45 Sm01 C42 C47 -160.7(4)
C44 Sm01 C42 C47 159.0(4)
C41 Sm01 C42 C47 -124.0(5)
C35 Sm01 C42 C47 -49.1(4)
C34 Sm01 C42 C47 -83.6(5)
C31 Sm01 C42 C47 -71.3(4)
C33 Sm01 C42 C47 -122.6(4)
C32 Sm01 C42 C47 -102.7(4)
